data_7135456
loop_
_publ_author_name
'Campillo-Alvarado, Gonzalo'
'Vargas-Olvera, Eva C'
'Swenson, Dale C.'
'Morales-Rojas, Hugo'
'H&#xf6;pfl, Herbert'
'MacGillivray, Leonard R.'

_publ_section_title
;
 Rotisserie-like motion enables guest transport in a nonporous organic
 crystal involving a diboron host.
;
_journal_issue 15
_journal_name_full 'Chemical communications (Cambridge, England)'
_journal_page_first 4519
_journal_page_last 4522
_journal_paper_doi 10.1039/d5cc05394c
_journal_volume 62
_journal_year 2026
_chemical_formula_moiety 'C34 H22 B2 F4 N4 O4, C6 H6'
_chemical_formula_sum 'C40 H28 B2 F4 N4 O4'
_chemical_formula_weight 726.28
_chemical_name_systematic '2,4-difluorophenylboronic acid catechol ester adduct of 4,4,'-azopyridine benzene solvate'
_space_group_crystal_system monoclinic
_space_group_IT_number 14
_space_group_name_Hall '-P 2ybc'
_space_group_name_H-M_alt 'P 1 21/c 1'
_atom_sites_solution_hydrogens geom
_atom_sites_solution_primary dual
_audit_creation_date 2025-12-08
_audit_creation_method
;
Olex2 1.5
(compiled 2025.07.13 svn.rb7424aed for OlexSys, GUI svn.r7314)
;
_audit_update_record
;
2025-12-16 deposited with the CCDC.	2026-01-13 downloaded from the CCDC.
;
_cell_angle_alpha 90
_cell_angle_beta 92.484(5)
_cell_angle_gamma 90
_cell_formula_units_Z 2
_cell_length_a 7.5341(8)
_cell_length_b 14.4259(14)
_cell_length_c 16.8748(17)
_cell_measurement_reflns_used 4171
_cell_measurement_temperature 298.15
_cell_measurement_theta_max 25.35
_cell_measurement_theta_min 1.0
_cell_volume 1832.3(3)
_computing_molecular_graphics 'Olex2 1.5 (Dolomanov et al., 2009)'
_computing_publication_material 'Olex2 1.5 (Dolomanov et al., 2009)'
_computing_structure_refinement 'SHELXL 2018/3 (Sheldrick, 2015)'
_computing_structure_solution 'SHELXT  (Sheldrick, 2015)'
_diffrn_ambient_temperature 298.15
_diffrn_measured_fraction_theta_full 0.978
_diffrn_measured_fraction_theta_max 0.978
_diffrn_measurement_device_type 'Nonius KappaCCD'
_diffrn_radiation_type MoK\a
_diffrn_radiation_wavelength 0.71073
_diffrn_reflns_av_R_equivalents 0.1190
_diffrn_reflns_av_unetI/netI 0.1185
_diffrn_reflns_Laue_measured_fraction_full 0.978
_diffrn_reflns_Laue_measured_fraction_max 0.978
_diffrn_reflns_limit_h_max 8
_diffrn_reflns_limit_h_min -7
_diffrn_reflns_limit_k_max 16
_diffrn_reflns_limit_k_min -16
_diffrn_reflns_limit_l_max 19
_diffrn_reflns_limit_l_min -19
_diffrn_reflns_number 8676
_diffrn_reflns_point_group_measured_fraction_full 0.978
_diffrn_reflns_point_group_measured_fraction_max 0.978
_diffrn_reflns_theta_full 23.999
_diffrn_reflns_theta_max 23.999
_diffrn_reflns_theta_min 2.824
_exptl_absorpt_coefficient_mu 0.099
_exptl_absorpt_correction_T_max 0.9943
_exptl_absorpt_correction_T_min 0.9434
_exptl_absorpt_correction_type multi-scan
_exptl_crystal_colour 'reddish orange'
_exptl_crystal_colour_modifier reddish
_exptl_crystal_colour_primary orange
_exptl_crystal_density_diffrn 1.316
_exptl_crystal_description prism
_exptl_crystal_F_000 748
_exptl_crystal_size_max 0.34
_exptl_crystal_size_mid 0.16
_exptl_crystal_size_min 0.12
_refine_diff_density_max 0.428
_refine_diff_density_min -0.218
_refine_diff_density_rms 0.042
_refine_ls_extinction_coef 0.014(4)
_refine_ls_extinction_expression Fc^*^=kFc[1+0.001xFc^2^\l^3^/sin(2\q)]^-1/4^
_refine_ls_extinction_method 'SHELXL-2018/3 (Sheldrick 2018)'
_refine_ls_goodness_of_fit_ref 0.954
_refine_ls_hydrogen_treatment constr
_refine_ls_matrix_type full
_refine_ls_number_parameters 260
_refine_ls_number_reflns 2823
_refine_ls_number_restraints 36
_refine_ls_restrained_S_all 0.952
_refine_ls_R_factor_all 0.1749
_refine_ls_R_factor_gt 0.0660
_refine_ls_shift/su_max 0.000
_refine_ls_shift/su_mean 0.000
_refine_ls_structure_factor_coef Fsqd
_refine_ls_weighting_details 'w=1/[\s^2^(Fo^2^)+(0.1037P)^2^] where P=(Fo^2^+2Fc^2^)/3'
_refine_ls_weighting_scheme calc
_refine_ls_wR_factor_gt 0.1601
_refine_ls_wR_factor_ref 0.2100
_reflns_Friedel_coverage 0.000
_reflns_number_gt 1208
_reflns_number_total 2823
_reflns_threshold_expression 'I > 2\s(I)'
_cod_data_source_file d5cc05394c2.cif
_cod_data_source_block S
_cod_database_code 7135456
_shelx_shelxl_version_number 2018/3
_shelx_space_group_comment
;
The symmetry employed for this shelxl refinement is uniquely defined
by the following loop, which should always be used as a source of
symmetry information in preference to the above space-group names.
They are only intended as comments.
;
_shelx_estimated_absorpt_t_max 0.988
_shelx_estimated_absorpt_t_min 0.967
_olex2_refinement_description
;
1. Fixed Uiso
 At 1.2 times of:
  All C(H) groups
2. Rigid body (RIGU) restrains
 C20, C22, H22, C23, C21, H23, C18, H21, C19, H18, H20, H19
 with sigma for 1-2 distances of 0.004 and sigma for 1-3 distances of 0.004
3. Others
 Fixed Sof: C22(0.5) H22(0.5) C23(0.5) H23(0.5) C18(0.5) H18(0.5) C19(0.5)
 H19(0.5) C20(0.5) H20(0.5) C21(0.5) H21(0.5)
4.a Aromatic/amide H refined with riding coordinates:
 C14(H14), C17(H17), C16(H16), C13(H13), C12(H12), C3(H3), C6(H6), C9(H9),
 C11(H11), C5(H5), C10(H10), C22(H22), C23(H23), C18(H18), C19(H19), C20(H20),
 C21(H21)
4.b Fitted hexagon refined as free rotating group:
 C22(C23,C18,C19,C20,C21)
;
_olex2_submission_original_sample_id S-298K
_olex2_submission_special_instructions 'No special instructions were received'

loop_
_space_group_symop_operation_xyz
'x, y, z'
'-x, y+1/2, -z+1/2'
'-x, -y, -z'
'x, -y-1/2, z-1/2'

loop_
_atom_site_label
_atom_site_type_symbol
_atom_site_fract_x
_atom_site_fract_y
_atom_site_fract_z
_atom_site_U_iso_or_equiv
_atom_site_adp_type
_atom_site_occupancy
_atom_site_site_symmetry_order
_atom_site_calc_flag
_atom_site_refinement_flags_posn
_atom_site_refinement_flags_adp
_atom_site_refinement_flags_occupancy
_atom_site_disorder_assembly
_atom_site_disorder_group
N2 N 0.4828(5) 0.0159(2) 0.03259(19) 0.0639(11) Uani 1 1 d . . . . .
F1 F 0.4878(5) -0.42543(17) 0.18448(17) 0.0881(10) Uani 1 1 d . . . . .
O1 O 0.3204(5) -0.21233(19) 0.34640(18) 0.0727(10) Uani 1 1 d . . . . .
O2 O 0.5722(5) -0.29143(18) 0.30599(16) 0.0666(10) Uani 1 1 d . . . . .
N1 N 0.4245(5) -0.1812(2) 0.21072(19) 0.0570(10) Uani 1 1 d . . . . .
C15 C 0.4678(6) -0.0547(3) 0.0921(3) 0.0569(12) Uani 1 1 d . . . . .
C14 C 0.5316(7) -0.1436(3) 0.0849(3) 0.0696(14) Uani 1 1 d . . . . .
H14 H 0.589577 -0.161737 0.039948 0.083 Uiso 1 1 calc R U . . .
C2 C 0.3091(7) -0.4128(3) 0.1982(3) 0.0656(13) Uani 1 1 d . . . . .
C17 C 0.3644(7) -0.0948(3) 0.2184(3) 0.0694(15) Uani 1 1 d . . . . .
H17 H 0.306715 -0.078197 0.263900 0.083 Uiso 1 1 calc R U . . .
C16 C 0.3867(7) -0.0296(3) 0.1597(3) 0.0723(15) Uani 1 1 d . . . . .
H16 H 0.346881 0.030800 0.166089 0.087 Uiso 1 1 calc R U . . .
C1 C 0.2620(8) -0.3364(3) 0.2409(2) 0.0598(13) Uani 1 1 d . . . . .
C13 C 0.5079(7) -0.2037(3) 0.1448(3) 0.0726(15) Uani 1 1 d . . . . .
H13 H 0.551689 -0.263661 0.140186 0.087 Uiso 1 1 calc R U . . .
C12 C 0.4689(11) -0.1370(3) 0.4622(3) 0.0916(19) Uani 1 1 d . . . . .
H12 H 0.368232 -0.106295 0.478543 0.110 Uiso 1 1 calc R U . . .
B14 B 0.3933(8) -0.2615(3) 0.2796(3) 0.0612(15) Uani 1 1 d . . . . .
C7 C 0.4623(9) -0.1931(3) 0.3959(3) 0.0724(16) Uani 1 1 d . . . . .
C8 C 0.6123(9) -0.2395(3) 0.3728(3) 0.0678(14) Uani 1 1 d . . . . .
C3 C 0.1993(9) -0.4764(4) 0.1630(3) 0.0825(16) Uani 1 1 d . . . . .
H3 H 0.242205 -0.526967 0.135495 0.099 Uiso 1 1 calc R U . . .
F2 F -0.0976(5) -0.5218(3) 0.1368(2) 0.1400(15) Uani 1 1 d . . . . .
C6 C 0.0818(9) -0.3267(4) 0.2452(3) 0.0850(17) Uani 1 1 d . . . . .
H6 H 0.039564 -0.276248 0.273102 0.102 Uiso 1 1 calc R U . . .
C9 C 0.7704(9) -0.2327(3) 0.4132(3) 0.0841(17) Uani 1 1 d . . . . .
H9 H 0.869991 -0.264754 0.397448 0.101 Uiso 1 1 calc R U . . .
C11 C 0.6298(13) -0.1281(4) 0.5031(3) 0.102(2) Uani 1 1 d . . . . .
H11 H 0.638172 -0.089417 0.547247 0.122 Uiso 1 1 calc R U . . .
C5 C -0.0420(9) -0.3876(5) 0.2104(4) 0.0984(19) Uani 1 1 d . . . . .
H5 H -0.163393 -0.378248 0.214349 0.118 Uiso 1 1 calc R U . . .
C10 C 0.7773(11) -0.1744(4) 0.4809(3) 0.098(2) Uani 1 1 d . . . . .
H10 H 0.883639 -0.167614 0.510436 0.118 Uiso 1 1 calc R U . . .
C4 C 0.0226(11) -0.4617(5) 0.1702(3) 0.0914(19) Uani 1 1 d . . . . .
C22 C -0.064(2) 0.0197(13) 0.0758(12) 0.235(13) Uani 0.5 1 d G . P A -1
H22 H -0.118751 0.064355 0.106253 0.282 Uiso 0.5 1 calc R U P A -1
C23 C -0.038(2) -0.0693(17) 0.1055(8) 0.232(13) Uani 0.5 1 d G . P A -1
H23 H -0.074390 -0.084219 0.155873 0.278 Uiso 0.5 1 calc R U P A -1
C18 C 0.043(2) -0.1360(10) 0.0599(14) 0.212(9) Uani 0.5 1 d G . P A -1
H18 H 0.061117 -0.195568 0.079838 0.254 Uiso 0.5 1 calc R U P A -1
C19 C 0.098(2) -0.1137(14) -0.0153(13) 0.199(12) Uani 0.5 1 d G . P A -1
H19 H 0.152264 -0.158344 -0.045818 0.239 Uiso 0.5 1 calc R U P A -1
C20 C 0.071(3) -0.0247(18) -0.0451(10) 0.202(12) Uani 0.5 1 d G . P A -1
H20 H 0.107905 -0.009771 -0.095440 0.242 Uiso 0.5 1 calc R U P A -1
C21 C -0.010(4) 0.0420(11) 0.0005(14) 0.214(11) Uani 0.5 1 d G . P A -1
H21 H -0.027602 0.101579 -0.019406 0.257 Uiso 0.5 1 calc R U P A -1

loop_
_atom_site_aniso_label
_atom_site_aniso_U_11
_atom_site_aniso_U_22
_atom_site_aniso_U_33
_atom_site_aniso_U_23
_atom_site_aniso_U_13
_atom_site_aniso_U_12
N2 0.094(3) 0.047(2) 0.051(2) 0.0070(18) 0.005(2) -0.0001(19)
F1 0.094(3) 0.0812(18) 0.089(2) -0.0102(15) 0.0080(17) 0.0049(17)
O1 0.104(3) 0.0612(19) 0.054(2) 0.0024(15) 0.021(2) 0.0122(18)
O2 0.095(3) 0.0535(17) 0.0514(19) 0.0007(15) 0.0035(17) 0.0099(17)
N1 0.084(3) 0.042(2) 0.046(2) 0.0063(16) 0.010(2) 0.0052(18)
C15 0.076(4) 0.046(3) 0.048(3) 0.004(2) 0.000(2) -0.006(2)
C14 0.106(4) 0.053(3) 0.051(3) 0.008(2) 0.023(3) 0.003(3)
C2 0.050(4) 0.071(3) 0.077(3) 0.003(3) 0.015(3) 0.006(3)
C17 0.109(5) 0.052(3) 0.048(3) 0.005(2) 0.017(3) 0.012(3)
C16 0.118(5) 0.047(3) 0.053(3) 0.001(2) 0.013(3) 0.015(3)
C1 0.072(4) 0.057(3) 0.052(3) 0.011(2) 0.016(2) 0.004(3)
C13 0.105(5) 0.055(3) 0.060(3) 0.009(2) 0.026(3) 0.018(3)
C12 0.162(7) 0.059(3) 0.055(4) 0.001(3) 0.018(4) 0.004(4)
B14 0.085(5) 0.047(3) 0.052(3) 0.004(2) 0.013(3) 0.012(3)
C7 0.119(5) 0.048(3) 0.051(3) 0.006(2) 0.015(3) 0.001(3)
C8 0.110(5) 0.050(3) 0.043(3) 0.007(2) -0.001(3) 0.003(3)
C3 0.084(5) 0.077(3) 0.087(4) -0.017(3) 0.012(3) -0.020(3)
F2 0.116(3) 0.169(3) 0.134(3) 0.001(3) -0.009(2) -0.067(3)
C6 0.082(5) 0.077(4) 0.098(4) 0.017(3) 0.030(4) 0.006(4)
C9 0.117(5) 0.068(3) 0.067(4) 0.009(3) 0.000(3) -0.005(3)
C11 0.184(8) 0.070(4) 0.052(4) -0.004(3) 0.017(5) -0.017(5)
C5 0.065(5) 0.110(5) 0.121(5) 0.030(4) 0.016(4) -0.001(4)
C10 0.144(7) 0.089(4) 0.061(4) 0.007(3) -0.015(4) -0.021(4)
C4 0.097(6) 0.100(5) 0.076(4) 0.007(3) -0.005(4) -0.037(4)
C22 0.13(2) 0.40(3) 0.17(3) -0.13(2) -0.054(18) -0.05(2)
C23 0.116(19) 0.44(4) 0.138(16) -0.078(18) -0.001(13) -0.05(2)
C18 0.12(2) 0.32(2) 0.20(2) -0.074(16) -0.010(14) -0.108(17)
C19 0.109(19) 0.31(3) 0.180(19) -0.132(16) 0.013(16) -0.074(19)
C20 0.10(3) 0.35(3) 0.16(3) -0.077(16) -0.010(15) -0.10(2)
C21 0.10(3) 0.31(3) 0.22(3) -0.09(2) -0.04(2) -0.07(3)

loop_
_atom_type_symbol
_atom_type_description
_atom_type_scat_dispersion_real
_atom_type_scat_dispersion_imag
_atom_type_scat_source
C C 0.0033 0.0016 'International Tables Vol C Tables 4.2.6.8 and 6.1.1.4'
H H 0.0000 0.0000 'International Tables Vol C Tables 4.2.6.8 and 6.1.1.4'
B B 0.0013 0.0007 'International Tables Vol C Tables 4.2.6.8 and 6.1.1.4'
F F 0.0171 0.0103 'International Tables Vol C Tables 4.2.6.8 and 6.1.1.4'
N N 0.0061 0.0033 'International Tables Vol C Tables 4.2.6.8 and 6.1.1.4'
O O 0.0106 0.0060 'International Tables Vol C Tables 4.2.6.8 and 6.1.1.4'

loop_
_geom_angle_atom_site_label_1
_geom_angle_atom_site_label_2
_geom_angle_atom_site_label_3
_geom_angle
_geom_angle_site_symmetry_1
_geom_angle_site_symmetry_3
_geom_angle_publ_flag
N2 N2 C15 112.7(4) 3_655 . ?
C7 O1 B14 105.2(4) . . ?
C8 O2 B14 104.7(4) . . ?
C17 N1 C13 118.7(4) . . ?
C17 N1 B14 121.6(3) . . ?
C13 N1 B14 119.8(3) . . ?
C14 C15 N2 124.1(4) . . ?
C16 C15 N2 116.6(4) . . ?
C16 C15 C14 119.4(4) . . ?
C15 C14 H14 120.8 . . ?
C13 C14 C15 118.4(4) . . ?
C13 C14 H14 120.8 . . ?
C1 C2 F1 117.9(5) . . ?
C3 C2 F1 114.6(5) . . ?
C3 C2 C1 127.4(6) . . ?
N1 C17 H17 119.5 . . ?
N1 C17 C16 120.9(4) . . ?
C16 C17 H17 119.5 . . ?
C15 C16 C17 119.5(4) . . ?
C15 C16 H16 120.3 . . ?
C17 C16 H16 120.3 . . ?
C2 C1 B14 126.4(5) . . ?
C6 C1 C2 113.0(5) . . ?
C6 C1 B14 120.6(5) . . ?
N1 C13 C14 123.2(4) . . ?
N1 C13 H13 118.4 . . ?
C14 C13 H13 118.4 . . ?
C7 C12 H12 121.2 . . ?
C11 C12 H12 121.2 . . ?
C11 C12 C7 117.5(6) . . ?
O1 B14 O2 106.3(4) . . ?
O1 B14 N1 105.7(3) . . ?
O1 B14 C1 113.6(5) . . ?
O2 B14 N1 105.2(4) . . ?
O2 B14 C1 118.2(4) . . ?
C1 B14 N1 106.9(4) . . ?
O1 C7 C12 128.2(6) . . ?
O1 C7 C8 111.0(4) . . ?
C12 C7 C8 120.8(6) . . ?
O2 C8 C7 110.0(5) . . ?
C9 C8 O2 127.7(5) . . ?
C9 C8 C7 122.4(5) . . ?
C2 C3 H3 122.1 . . ?
C2 C3 C4 115.9(6) . . ?
C4 C3 H3 122.1 . . ?
C1 C6 H6 118.0 . . ?
C1 C6 C5 124.0(6) . . ?
C5 C6 H6 118.0 . . ?
C8 C9 H9 121.6 . . ?
C8 C9 C10 116.8(6) . . ?
C10 C9 H9 121.6 . . ?
C12 C11 H11 119.1 . . ?
C10 C11 C12 121.8(6) . . ?
C10 C11 H11 119.1 . . ?
C6 C5 H5 121.4 . . ?
C4 C5 C6 117.2(6) . . ?
C4 C5 H5 121.4 . . ?
C9 C10 H10 119.6 . . ?
C11 C10 C9 120.7(6) . . ?
C11 C10 H10 119.6 . . ?
C3 C4 C5 122.6(6) . . ?
F2 C4 C3 120.0(7) . . ?
F2 C4 C5 117.4(7) . . ?
C23 C22 H22 120.0 . . ?
C23 C22 C21 120.0 . . ?
C21 C22 H22 120.0 . . ?
C22 C23 H23 120.0 . . ?
C22 C23 C18 120.0 . . ?
C18 C23 H23 120.0 . . ?
C23 C18 H18 120.0 . . ?
C19 C18 C23 120.0 . . ?
C19 C18 H18 120.0 . . ?
C18 C19 H19 120.0 . . ?
C20 C19 C18 120.0 . . ?
C20 C19 H19 120.0 . . ?
C19 C20 H20 120.0 . . ?
C19 C20 C21 120.0 . . ?
C21 C20 H20 120.0 . . ?
C22 C21 H21 120.0 . . ?
C20 C21 C22 120.0 . . ?
C20 C21 H21 120.0 . . ?

loop_
_geom_bond_atom_site_label_1
_geom_bond_atom_site_label_2
_geom_bond_distance
_geom_bond_site_symmetry_2
_geom_bond_publ_flag
N2 N2 1.230(6) 3_655 ?
N2 C15 1.438(5) . ?
F1 C2 1.388(5) . ?
O1 B14 1.459(6) . ?
O1 C7 1.357(6) . ?
O2 B14 1.466(6) . ?
O2 C8 1.376(5) . ?
N1 C17 1.335(5) . ?
N1 C13 1.341(5) . ?
N1 B14 1.664(6) . ?
C15 C14 1.376(6) . ?
C15 C16 1.365(6) . ?
C14 H14 0.9300 . ?
C14 C13 1.350(6) . ?
C2 C1 1.371(6) . ?
C2 C3 1.355(7) . ?
C17 H17 0.9300 . ?
C17 C16 1.382(6) . ?
C16 H16 0.9300 . ?
C1 B14 1.588(7) . ?
C1 C6 1.370(7) . ?
C13 H13 0.9300 . ?
C12 H12 0.9300 . ?
C12 C7 1.379(7) . ?
C12 C11 1.375(9) . ?
C7 C8 1.384(7) . ?
C8 C9 1.350(7) . ?
C3 H3 0.9300 . ?
C3 C4 1.359(8) . ?
F2 C4 1.358(6) . ?
C6 H6 0.9300 . ?
C6 C5 1.393(8) . ?
C9 H9 0.9300 . ?
C9 C10 1.417(7) . ?
C11 H11 0.9300 . ?
C11 C10 1.363(9) . ?
C5 H5 0.9300 . ?
C5 C4 1.366(8) . ?
C10 H10 0.9300 . ?
C22 H22 0.9300 . ?
C22 C23 1.3900 . ?
C22 C21 1.3900 . ?
C23 H23 0.9300 . ?
C23 C18 1.3900 . ?
C18 H18 0.9300 . ?
C18 C19 1.3900 . ?
C19 H19 0.9300 . ?
C19 C20 1.3900 . ?
C20 H20 0.9300 . ?
C20 C21 1.3900 . ?
C21 H21 0.9300 . ?

loop_
_geom_torsion_atom_site_label_1
_geom_torsion_atom_site_label_2
_geom_torsion_atom_site_label_3
_geom_torsion_atom_site_label_4
_geom_torsion
_geom_torsion_site_symmetry_1
_geom_torsion_site_symmetry_2
_geom_torsion_site_symmetry_3
_geom_torsion_site_symmetry_4
_geom_torsion_publ_flag
N2 N2 C15 C14 17.1(7) 3_655 . . . ?
N2 N2 C15 C16 -163.8(5) 3_655 . . . ?
N2 C15 C14 C13 -179.5(5) . . . . ?
N2 C15 C16 C17 178.5(4) . . . . ?
F1 C2 C1 B14 -2.5(6) . . . . ?
F1 C2 C1 C6 174.9(4) . . . . ?
F1 C2 C3 C4 -175.1(4) . . . . ?
O1 C7 C8 O2 0.0(5) . . . . ?
O1 C7 C8 C9 -179.1(4) . . . . ?
O2 C8 C9 C10 -179.7(4) . . . . ?
N1 C17 C16 C15 1.5(8) . . . . ?
C15 C14 C13 N1 0.4(8) . . . . ?
C14 C15 C16 C17 -2.3(8) . . . . ?
C2 C1 B14 O1 -155.8(4) . . . . ?
C2 C1 B14 O2 -30.2(6) . . . . ?
C2 C1 B14 N1 88.0(5) . . . . ?
C2 C1 C6 C5 0.2(7) . . . . ?
C2 C3 C4 F2 -180.0(4) . . . . ?
C2 C3 C4 C5 0.0(8) . . . . ?
C17 N1 C13 C14 -1.3(8) . . . . ?
C17 N1 B14 O1 -8.5(6) . . . . ?
C17 N1 B14 O2 -120.7(4) . . . . ?
C17 N1 B14 C1 112.8(5) . . . . ?
C16 C15 C14 C13 1.4(7) . . . . ?
C1 C2 C3 C4 0.8(8) . . . . ?
C1 C6 C5 C4 0.5(8) . . . . ?
C13 N1 C17 C16 0.3(7) . . . . ?
C13 N1 B14 O1 173.2(4) . . . . ?
C13 N1 B14 O2 60.9(5) . . . . ?
C13 N1 B14 C1 -65.5(6) . . . . ?
C12 C7 C8 O2 179.4(4) . . . . ?
C12 C7 C8 C9 0.2(7) . . . . ?
C12 C11 C10 C9 1.1(8) . . . . ?
B14 O1 C7 C12 170.5(4) . . . . ?
B14 O1 C7 C8 -10.3(5) . . . . ?
B14 O2 C8 C7 10.2(4) . . . . ?
B14 O2 C8 C9 -170.8(5) . . . . ?
B14 N1 C17 C16 -178.1(5) . . . . ?
B14 N1 C13 C14 177.2(4) . . . . ?
B14 C1 C6 C5 177.7(5) . . . . ?
C7 O1 B14 O2 16.2(4) . . . . ?
C7 O1 B14 N1 -95.3(4) . . . . ?
C7 O1 B14 C1 147.8(4) . . . . ?
C7 C12 C11 C10 -1.6(8) . . . . ?
C7 C8 C9 C10 -0.8(7) . . . . ?
C8 O2 B14 O1 -16.1(4) . . . . ?
C8 O2 B14 N1 95.8(3) . . . . ?
C8 O2 B14 C1 -145.1(4) . . . . ?
C8 C9 C10 C11 0.1(7) . . . . ?
C3 C2 C1 B14 -178.2(5) . . . . ?
C3 C2 C1 C6 -0.9(7) . . . . ?
C6 C1 B14 O1 27.0(6) . . . . ?
C6 C1 B14 O2 152.6(4) . . . . ?
C6 C1 B14 N1 -89.2(5) . . . . ?
C6 C5 C4 C3 -0.6(9) . . . . ?
C6 C5 C4 F2 179.4(5) . . . . ?
C11 C12 C7 O1 -179.9(5) . . . . ?
C11 C12 C7 C8 0.9(7) . . . . ?
C22 C23 C18 C19 0.0 . . . . ?
C23 C22 C21 C20 0.0 . . . . ?
C23 C18 C19 C20 0.0 . . . . ?
C18 C19 C20 C21 0.0 . . . . ?
C19 C20 C21 C22 0.0 . . . . ?
C21 C22 C23 C18 0.0 . . . . ?
